data_1563039
loop_
_publ_author_name
'Yang, Jie'
'Shen, Lei'
'Yang, Gao-Wen'
'Li, Qiao-Yun'
'Shen, Wei'
'Jin, Jian-Ning'
'Zhao, Jing-Jing'
'Dai, Jian'

_publ_section_title
;
 A set of new transition metal-based coordination complexes dependent upon
 Hpztza ligand (Hpztza=2-(5-(pyrazin-2-yl)-2H-tetrazol-2-yl) acetic acid)
;
_journal_name_full 'Journal of Solid State Chemistry'
_journal_page_first 124
_journal_page_last 133
_journal_paper_doi 10.1016/j.jssc.2011.11.017
_journal_volume 186
_journal_year 2012
_chemical_formula_moiety 'C14 H10 Cd N12 O4, C2 H8 O2 '
_chemical_formula_sum 'C16 H18 Cd N12 O6'
_chemical_formula_weight 586.83
_space_group_IT_number 15
_space_group_name_Hall '-C 2yc'
_space_group_name_H-M_alt 'C 1 2/c 1'
_symmetry_cell_setting monoclinic
_symmetry_space_group_name_Hall '-C 2yc'
_symmetry_space_group_name_H-M 'C 1 2/c 1'
_atom_sites_solution_hydrogens geom
_atom_sites_solution_primary direct
_atom_sites_solution_secondary difmap
_audit_creation_method SHELXL-97
_cell_angle_alpha 90.00
_cell_angle_beta 91.20(3)
_cell_angle_gamma 90.00
_cell_formula_units_Z 4
_cell_length_a 13.418(3)
_cell_length_b 9.872(2)
_cell_length_c 15.608(3)
_cell_measurement_temperature 291(2)
_cell_volume 2067.0(7)
_computing_molecular_graphics 'SHELXL-97 (Sheldrick, 1997)'
_computing_publication_material 'SHELXL-97 (Sheldrick, 1997)'
_computing_structure_refinement 'SHELXL-97 (Sheldrick, 1997)'
_computing_structure_solution 'SHELXS-97 (Sheldrick, 1990)'
_diffrn_ambient_temperature 291(2)
_diffrn_measured_fraction_theta_full 0.997
_diffrn_measured_fraction_theta_max 0.997
_diffrn_measurement_device_type 'Rigaku mercury'
_diffrn_measurement_method \w
_diffrn_radiation_monochromator graphite
_diffrn_radiation_source 'fine-focus sealed tube'
_diffrn_radiation_type MoK\a
_diffrn_radiation_wavelength 0.71073
_diffrn_reflns_av_R_equivalents 0.0204
_diffrn_reflns_av_sigmaI/netI 0.0131
_diffrn_reflns_limit_h_max 15
_diffrn_reflns_limit_h_min -15
_diffrn_reflns_limit_k_max 11
_diffrn_reflns_limit_k_min -11
_diffrn_reflns_limit_l_max 18
_diffrn_reflns_limit_l_min -18
_diffrn_reflns_number 8568
_diffrn_reflns_theta_full 25.00
_diffrn_reflns_theta_max 25.00
_diffrn_reflns_theta_min 3.04
_diffrn_standards_decay_% 0
_diffrn_standards_interval_count 0
_diffrn_standards_interval_time 0
_diffrn_standards_number 0
_exptl_absorpt_coefficient_mu 1.123
_exptl_absorpt_correction_T_max 0.8065
_exptl_absorpt_correction_T_min 0.8065
_exptl_absorpt_correction_type multi-scan
_exptl_crystal_colour colourless
_exptl_crystal_density_diffrn 1.886
_exptl_crystal_density_method 'not measured'
_exptl_crystal_description block
_exptl_crystal_F_000 1176
_exptl_crystal_size_max 0.20
_exptl_crystal_size_mid 0.20
_exptl_crystal_size_min 0.20
_refine_diff_density_max 0.917
_refine_diff_density_min -0.994
_refine_diff_density_rms 0.099
_refine_ls_extinction_method none
_refine_ls_goodness_of_fit_ref 1.177
_refine_ls_hydrogen_treatment constr
_refine_ls_matrix_type full
_refine_ls_number_parameters 154
_refine_ls_number_reflns 1806
_refine_ls_number_restraints 1
_refine_ls_restrained_S_all 1.264
_refine_ls_R_factor_all 0.0328
_refine_ls_R_factor_gt 0.0320
_refine_ls_shift/su_max 0.000
_refine_ls_shift/su_mean 0.000
_refine_ls_structure_factor_coef Fsqd
_refine_ls_weighting_details 'calc w=1/[\s^2^(Fo^2^)+(0.0499P)^2^+7.2610P] where P=(Fo^2^+2Fc^2^)/3'
_refine_ls_weighting_scheme calc
_refine_ls_wR_factor_gt 0.0922
_refine_ls_wR_factor_ref 0.0928
_reflns_number_gt 1761
_reflns_number_total 1806
_reflns_threshold_expression >2sigma(I)
_cod_data_source_file JSSC-2012-186-124.CIF
_cod_data_source_block t3
_cod_original_sg_symbol_H-M 'C 2/c'
_cod_database_code 1563039

loop_
_symmetry_equiv_pos_as_xyz
'x, y, z'
'-x, y, -z+1/2'
'x+1/2, y+1/2, z'
'-x+1/2, y+1/2, -z+1/2'
'-x, -y, -z'
'x, -y, z-1/2'
'-x+1/2, -y+1/2, -z'
'x+1/2, -y+1/2, z-1/2'

loop_
_atom_site_label
_atom_site_type_symbol
_atom_site_fract_x
_atom_site_fract_y
_atom_site_fract_z
_atom_site_U_iso_or_equiv
_atom_site_adp_type
_atom_site_occupancy
_atom_site_symmetry_multiplicity
_atom_site_calc_flag
_atom_site_refinement_flags
_atom_site_disorder_assembly
_atom_site_disorder_group
Cd1 Cd -0.5000 0.17236(4) 0.2500 0.02699(17) Uani 1 2 d S . .
O1 O -0.5185(3) 0.3162(3) 0.3666(2) 0.0454(8) Uani 1 1 d . . .
O2 O -0.6614(3) 0.2946(4) 0.2961(2) 0.0510(9) Uani 1 1 d . . .
N1 N -0.7597(2) 0.4586(3) 0.4060(2) 0.0293(7) Uani 1 1 d . . .
N2 N -0.7814(2) 0.5577(3) 0.3522(2) 0.0311(7) Uani 1 1 d . . .
N3 N -0.8793(2) 0.5568(3) 0.3432(2) 0.0282(7) Uani 1 1 d . . .
N4 N -0.8386(2) 0.3909(3) 0.4336(2) 0.0306(7) Uani 1 1 d . . .
N5 N -1.1513(3) 0.2942(4) 0.4546(2) 0.0410(9) Uani 1 1 d . . .
N6 N -1.0793(2) 0.4969(4) 0.3476(2) 0.0332(7) Uani 1 1 d . . .
C1 C -0.6106(4) 0.3373(4) 0.3561(3) 0.0361(10) Uani 1 1 d . . .
C2 C -0.6570(3) 0.4220(4) 0.4275(3) 0.0348(9) Uani 1 1 d . . .
H2A H -0.6553 0.3707 0.4805 0.042 Uiso 1 1 calc R . .
H2B H -0.6181 0.5037 0.4364 0.042 Uiso 1 1 calc R . .
C3 C -0.9125(3) 0.4552(4) 0.3930(2) 0.0263(8) Uani 1 1 d . . .
C4 C -1.0188(3) 0.4231(4) 0.3981(2) 0.0270(8) Uani 1 1 d . . .
C5 C -1.0546(3) 0.3235(4) 0.4515(3) 0.0346(9) Uani 1 1 d . . .
H5 H -1.0099 0.2755 0.4862 0.041 Uiso 1 1 calc R . .
C6 C -1.2118(3) 0.3667(5) 0.4043(3) 0.0394(10) Uani 1 1 d . . .
H6 H -1.2799 0.3488 0.4045 0.047 Uiso 1 1 calc R . .
C7 C -1.1765(3) 0.4694(4) 0.3510(2) 0.0391(10) Uani 1 1 d . . .
H7 H -1.2214 0.5190 0.3174 0.047 Uiso 1 1 calc R . .
O3 O -0.4459(3) 0.6325(4) 0.2693(2) 0.156(3) Uani 1 1 d RD . .
H3A H -0.4065 0.6983 0.2609 0.235 Uiso 1 1 d R . .
C8 C -0.4303(3) 0.5839(4) 0.3608(2) 0.133(4) Uani 1 1 d RD . .
H8A H -0.4467 0.6555 0.3996 0.199 Uiso 1 1 calc R . .
H8B H -0.3619 0.5582 0.3697 0.199 Uiso 1 1 calc R . .
H8C H -0.4725 0.5073 0.3708 0.199 Uiso 1 1 calc R . .

loop_
_atom_site_aniso_label
_atom_site_aniso_U_11
_atom_site_aniso_U_22
_atom_site_aniso_U_33
_atom_site_aniso_U_23
_atom_site_aniso_U_13
_atom_site_aniso_U_12
Cd1 0.0242(2) 0.0262(2) 0.0306(3) 0.000 0.00214(15) 0.000
O1 0.0381(18) 0.0441(18) 0.054(2) 0.0051(14) 0.0134(15) 0.0141(13)
O2 0.062(2) 0.0475(19) 0.0437(18) -0.0143(16) -0.0020(16) 0.0125(17)
N1 0.0250(16) 0.0306(17) 0.0323(17) -0.0001(14) 0.0025(13) 0.0033(13)
N2 0.0276(17) 0.0312(17) 0.0348(17) 0.0021(14) 0.0051(13) 0.0012(13)
N3 0.0267(16) 0.0262(16) 0.0319(16) 0.0022(13) 0.0048(13) 0.0024(13)
N4 0.0288(17) 0.0300(17) 0.0331(17) 0.0037(14) 0.0030(13) 0.0021(14)
N5 0.038(2) 0.042(2) 0.043(2) 0.0071(17) 0.0061(16) -0.0091(17)
N6 0.0295(17) 0.0368(18) 0.0334(17) 0.0070(15) 0.0018(13) -0.0016(15)
C1 0.041(2) 0.028(2) 0.039(2) 0.0081(17) 0.0107(19) 0.0093(17)
C2 0.028(2) 0.041(2) 0.036(2) -0.0031(18) -0.0001(16) 0.0071(17)
C3 0.0295(19) 0.0235(18) 0.0260(18) -0.0036(14) 0.0035(15) 0.0015(15)
C4 0.0284(19) 0.0267(19) 0.0260(18) -0.0027(15) 0.0035(15) -0.0001(15)
C5 0.036(2) 0.034(2) 0.034(2) 0.0061(16) 0.0017(17) 0.0000(17)
C6 0.031(2) 0.046(2) 0.041(2) 0.003(2) 0.0033(18) -0.0091(19)
C7 0.028(2) 0.047(3) 0.042(2) 0.009(2) -0.0007(17) -0.0038(18)
O3 0.162(8) 0.180(7) 0.128(6) -0.016(6) 0.024(6) 0.030(6)
C8 0.113(8) 0.132(9) 0.152(10) -0.044(8) -0.001(7) -0.022(7)

loop_
_atom_type_symbol
_atom_type_description
_atom_type_scat_dispersion_real
_atom_type_scat_dispersion_imag
_atom_type_scat_source
C C 0.0033 0.0016 'International Tables Vol C Tables 4.2.6.8 and 6.1.1.4'
H H 0.0000 0.0000 'International Tables Vol C Tables 4.2.6.8 and 6.1.1.4'
Cd Cd -0.8075 1.2024 'International Tables Vol C Tables 4.2.6.8 and 6.1.1.4'
N N 0.0061 0.0033 'International Tables Vol C Tables 4.2.6.8 and 6.1.1.4'
O O 0.0106 0.0060 'International Tables Vol C Tables 4.2.6.8 and 6.1.1.4'

loop_
_geom_angle_atom_site_label_1
_geom_angle_atom_site_label_2
_geom_angle_atom_site_label_3
_geom_angle
_geom_angle_site_symmetry_1
_geom_angle_site_symmetry_3
O1 Cd1 O1 104.72(16) . 2_455
O1 Cd1 N3 132.24(11) . 4_345
O1 Cd1 N3 84.22(11) 2_455 4_345
O1 Cd1 N3 84.22(11) . 3_545
O1 Cd1 N3 132.24(11) 2_455 3_545
N3 Cd1 N3 124.19(15) 4_345 3_545
O1 Cd1 N6 159.00(11) . 4_345
O1 Cd1 N6 83.96(12) 2_455 4_345
N3 Cd1 N6 66.83(10) 4_345 4_345
N3 Cd1 N6 76.03(11) 3_545 4_345
O1 Cd1 N6 83.96(12) . 3_545
O1 Cd1 N6 159.00(11) 2_455 3_545
N3 Cd1 N6 76.03(11) 4_345 3_545
N3 Cd1 N6 66.83(10) 3_545 3_545
N6 Cd1 N6 94.59(16) 4_345 3_545
O1 Cd1 O2 92.08(12) . 2_455
O1 Cd1 O2 52.81(12) 2_455 2_455
N3 Cd1 O2 126.90(11) 4_345 2_455
N3 Cd1 O2 80.51(11) 3_545 2_455
N6 Cd1 O2 77.84(12) 4_345 2_455
N6 Cd1 O2 147.32(11) 3_545 2_455
O1 Cd1 O2 52.81(12) . .
O1 Cd1 O2 92.08(12) 2_455 .
N3 Cd1 O2 80.51(11) 4_345 .
N3 Cd1 O2 126.90(11) 3_545 .
N6 Cd1 O2 147.32(11) 4_345 .
N6 Cd1 O2 77.84(12) 3_545 .
O2 Cd1 O2 124.55(17) 2_455 .
O1 Cd1 C1 26.82(14) . .
O1 Cd1 C1 100.13(12) 2_455 .
N3 Cd1 C1 105.88(13) 4_345 .
N3 Cd1 C1 106.00(12) 3_545 .
N6 Cd1 C1 171.43(12) 4_345 .
N6 Cd1 C1 78.88(12) 3_545 .
O2 Cd1 C1 110.65(13) 2_455 .
O2 Cd1 C1 26.02(13) . .
O1 Cd1 C1 100.13(12) . 2_455
O1 Cd1 C1 26.82(14) 2_455 2_455
N3 Cd1 C1 106.00(12) 4_345 2_455
N3 Cd1 C1 105.88(13) 3_545 2_455
N6 Cd1 C1 78.88(12) 4_345 2_455
N6 Cd1 C1 171.43(12) 3_545 2_455
O2 Cd1 C1 26.02(13) 2_455 2_455
O2 Cd1 C1 110.65(13) . 2_455
C1 Cd1 C1 108.15(17) . 2_455
C1 O1 Cd1 96.9(3) . .
C1 O2 Cd1 85.3(3) . .
N2 N1 N4 114.4(3) . .
N2 N1 C2 121.7(3) . .
N4 N1 C2 123.7(3) . .
N3 N2 N1 105.6(3) . .
N2 N3 C3 106.5(3) . .
N2 N3 Cd1 135.1(2) . 3_455
C3 N3 Cd1 117.9(2) . 3_455
C3 N4 N1 101.3(3) . .
C6 N5 C5 116.5(4) . .
C7 N6 C4 116.7(3) . .
C7 N6 Cd1 125.5(3) . 3_455
C4 N6 Cd1 117.7(2) . 3_455
O2 C1 O1 124.9(4) . .
O2 C1 C2 121.1(4) . .
O1 C1 C2 114.0(4) . .
O2 C1 Cd1 68.7(2) . .
O1 C1 Cd1 56.3(2) . .
C2 C1 Cd1 169.4(3) . .
N1 C2 C1 111.3(3) . .
N1 C2 H2A 109.4 . .
C1 C2 H2A 109.4 . .
N1 C2 H2B 109.4 . .
C1 C2 H2B 109.4 . .
H2A C2 H2B 108.0 . .
N4 C3 N3 112.2(3) . .
N4 C3 C4 126.1(3) . .
N3 C3 C4 121.7(3) . .
N6 C4 C5 121.9(4) . .
N6 C4 C3 115.5(3) . .
C5 C4 C3 122.6(4) . .
N5 C5 C4 121.9(4) . .
N5 C5 H5 119.0 . .
C4 C5 H5 119.0 . .
N5 C6 C7 122.1(4) . .
N5 C6 H6 119.0 . .
C7 C6 H6 119.0 . .
N6 C7 C6 120.9(4) . .
N6 C7 H7 119.5 . .
C6 C7 H7 119.5 . .
C8 O3 H3A 108.2 . .
O3 C8 H8A 109.5 . .
O3 C8 H8B 109.5 . .
H8A C8 H8B 109.5 . .
O3 C8 H8C 109.5 . .
H8A C8 H8C 109.5 . .
H8B C8 H8C 109.5 . .

loop_
_geom_bond_atom_site_label_1
_geom_bond_atom_site_label_2
_geom_bond_distance
_geom_bond_site_symmetry_2
Cd1 O1 2.326(3) .
Cd1 O1 2.326(3) 2_455
Cd1 N3 2.437(3) 4_345
Cd1 N3 2.437(3) 3_545
Cd1 N6 2.554(3) 4_345
Cd1 N6 2.554(3) 3_545
Cd1 O2 2.594(4) 2_455
Cd1 O2 2.594(4) .
Cd1 C1 2.775(4) .
Cd1 C1 2.775(4) 2_455
O1 C1 1.261(6) .
O2 C1 1.222(6) .
N1 N2 1.318(5) .
N1 N4 1.331(5) .
N1 C2 1.456(5) .
N2 N3 1.318(5) .
N3 C3 1.350(5) .
N3 Cd1 2.437(3) 3_455
N4 C3 1.327(5) .
N5 C6 1.327(6) .
N5 C5 1.331(6) .
N6 C7 1.334(5) .
N6 C4 1.336(5) .
N6 Cd1 2.554(3) 3_455
C1 C2 1.535(6) .
C2 H2A 0.9700 .
C2 H2B 0.9700 .
C3 C4 1.464(5) .
C4 C5 1.382(6) .
C5 H5 0.9300 .
C6 C7 1.400(6) .
C6 H6 0.9300 .
C7 H7 0.9300 .
O3 C8 1.5169 .
O3 H3A 0.8500 .
C8 H8A 0.9600 .
C8 H8B 0.9600 .
C8 H8C 0.9600 .
